data_7058304
loop_
_publ_author_name
'Hua, Guoxiong'
'Du, Junyi'
'Carpenter-Warren, Cameron L.'
'Cordes, David B.'
'Slawin, Alexandra M. Z.'
'Woollins, J. Derek'

_publ_section_title
;
 New insight into the chemistry of selenoureas: synthesis and single
 crystal structural study of diverse derivatives
;
_journal_issue 18
_journal_name_full 'New Journal of Chemistry'
_journal_page_first 7035
_journal_paper_doi 10.1039/C9NJ01059A
_journal_volume 43
_journal_year 2019
_chemical_absolute_configuration ad
_chemical_formula_moiety 'C10 H11 Br N2'
_chemical_formula_sum 'C10 H11 Br N2'
_chemical_formula_weight 239.11
_space_group_crystal_system orthorhombic
_space_group_IT_number 19
_space_group_name_Hall 'P 2ac 2ab'
_space_group_name_H-M_alt 'P 21 21 21'
_symmetry_space_group_name_Hall 'P 2ac 2ab'
_symmetry_space_group_name_H-M 'P 21 21 21'
_atom_sites_solution_hydrogens geom
_atom_sites_solution_primary direct
_atom_sites_solution_secondary difmap
_audit_creation_date 2019-01-31
_audit_creation_method 'by CrystalStructure 4.3'
_audit_update_record
;
2019-02-27 deposited with the CCDC.    2019-04-09 downloaded from the CCDC.
;
_cell_angle_alpha 90.0000
_cell_angle_beta 90.0000
_cell_angle_gamma 90.0000
_cell_formula_units_Z 4
_cell_length_a 6.1222(10)
_cell_length_b 11.956(2)
_cell_length_c 14.3610(18)
_cell_measurement_reflns_used 2738
_cell_measurement_temperature 173
_cell_measurement_theta_max 25.30
_cell_measurement_theta_min 2.20
_cell_volume 1051.2(3)
_computing_cell_refinement 'CrystalClear-SM Expert 2.1 b32'
_computing_data_collection 'CrystalClear-SM Expert 2.1 b32 (Rigaku, 2014)'
_computing_data_reduction 'CrystalClear-SM Expert 2.1 b32'
_computing_molecular_graphics 'CrystalStructure 4.3'
_computing_publication_material 'CrystalStructure 4.3 (Rigaku, 2018)'
_computing_structure_refinement 'SHELXL Version 2018/3 (Sheldrick, 2008)'
_computing_structure_solution 'DIRDIF99-PATTY (Gould, et al., 1999)'
_diffrn_ambient_temperature 173
_diffrn_detector_area_resol_mean 5.814
_diffrn_measured_fraction_theta_full 0.993
_diffrn_measured_fraction_theta_max 0.992
_diffrn_measurement_device_type 'Rigaku XtaLAB P200'
_diffrn_measurement_method \w
_diffrn_radiation_type 'Mo K\a'
_diffrn_radiation_wavelength 0.71075
_diffrn_reflns_av_R_equivalents 0.0364
_diffrn_reflns_av_unetI/netI 0.0349
_diffrn_reflns_Laue_measured_fraction_full 0.993
_diffrn_reflns_Laue_measured_fraction_max 0.992
_diffrn_reflns_limit_h_max 7
_diffrn_reflns_limit_h_min -7
_diffrn_reflns_limit_k_max 14
_diffrn_reflns_limit_k_min -14
_diffrn_reflns_limit_l_max 17
_diffrn_reflns_limit_l_min -17
_diffrn_reflns_number 12853
_diffrn_reflns_point_group_measured_fraction_full 0.993
_diffrn_reflns_point_group_measured_fraction_max 0.992
_diffrn_reflns_theta_full 25.242
_diffrn_reflns_theta_max 25.370
_diffrn_reflns_theta_min 2.217
_diffrn_standards_number 0
_exptl_absorpt_coefficient_mu 3.878
_exptl_absorpt_correction_T_max 0.890
_exptl_absorpt_correction_T_min 0.756
_exptl_absorpt_correction_type multi-scan
_exptl_absorpt_process_details 'REQAB (Rigaku, 1998)'
_exptl_crystal_colour colorless
_exptl_crystal_density_diffrn 1.511
_exptl_crystal_density_method 'not measured'
_exptl_crystal_description rod
_exptl_crystal_F_000 480.00
_exptl_crystal_size_max 0.150
_exptl_crystal_size_mid 0.030
_exptl_crystal_size_min 0.030
_refine_diff_density_max 0.45
_refine_diff_density_min -0.42
_refine_ls_abs_structure_details
;
 Flack x determined using 581 quotients [(I+)-(I-)]/[(I+)+(I-)]
 (Parsons, Flack and Wagner, Acta Cryst. B69 (2013) 249-259).
;
_refine_ls_abs_structure_Flack -0.011(5)
_refine_ls_extinction_method none
_refine_ls_goodness_of_fit_ref 0.989
_refine_ls_hydrogen_treatment mixed
_refine_ls_number_parameters 124
_refine_ls_number_reflns 1926
_refine_ls_number_restraints 1
_refine_ls_R_factor_all 0.0358
_refine_ls_R_factor_gt 0.0250
_refine_ls_shift/su_max 0.000
_refine_ls_structure_factor_coef Fsqd
_refine_ls_weighting_details 'w = 1/[\s^2^(Fo^2^)+(0.0237P)^2^] where P=(Fo^2^+2Fc^2^)/3'
_refine_ls_weighting_scheme calc
_refine_ls_wR_factor_gt 0.0465
_refine_ls_wR_factor_ref 0.0482
_reflns_Friedel_coverage 0.685
_reflns_Friedel_fraction_full 0.994
_reflns_Friedel_fraction_max 0.992
_reflns_number_gt 1603
_reflns_number_total 1926
_reflns_threshold_expression F^2^>2.0\s(F^2^)
_cod_data_source_file c9nj01059a2.cif
_cod_data_source_block 6
_cod_depositor_comments 'Adding full bibliography for 7058295--7058306.cif.'
_cod_database_code 7058304

loop_
_space_group_symop_id
_space_group_symop_operation_xyz
1 +X,+Y,+Z
2 1/2-X,-Y,1/2+Z
3 1/2+X,1/2-Y,-Z
4 -X,1/2+Y,1/2-Z

loop_
_atom_site_label
_atom_site_type_symbol
_atom_site_fract_x
_atom_site_fract_y
_atom_site_fract_z
_atom_site_U_iso_or_equiv
_atom_site_adp_type
_atom_site_occupancy
_atom_site_site_symmetry_order
_atom_site_calc_flag
_atom_site_refinement_flags_posn
_atom_site_refinement_flags_adp
Br7 Br 0.88843(7) 0.52610(4) 0.38985(3) 0.05593(16) Uani 1 1 d . .
N1 N 1.2582(6) 0.7194(3) 0.8374(2) 0.0559(9) Uani 1 1 d . .
N3 N 0.7308(5) 0.7394(3) 0.7666(2) 0.0342(7) Uani 1 1 d D .
H3 H 0.599(4) 0.726(3) 0.791(2) 0.031(9) Uiso 1 1 d D .
C1 C 1.0908(7) 0.7577(3) 0.8299(2) 0.0374(8) Uani 1 1 d . .
C2 C 0.8707(6) 0.8111(3) 0.8208(2) 0.0313(8) Uani 1 1 d . .
C4 C 0.7712(5) 0.6965(3) 0.6790(2) 0.0274(8) Uani 1 1 d . .
C5 C 0.9644(5) 0.7140(3) 0.6296(2) 0.0285(8) Uani 1 1 d . .
H5 H 1.074640 0.760796 0.655078 0.034 Uiso 1 1 calc R U
C6 C 0.9974(6) 0.6636(3) 0.5436(2) 0.0314(8) Uani 1 1 d . .
H6 H 1.129424 0.676143 0.510419 0.038 Uiso 1 1 calc R U
C7 C 0.8396(6) 0.5960(3) 0.5069(2) 0.0325(8) Uani 1 1 d . .
C8 C 0.6445(6) 0.5787(3) 0.5530(2) 0.0361(8) Uani 1 1 d . .
H8 H 0.533964 0.533058 0.526349 0.043 Uiso 1 1 calc R U
C9 C 0.6127(6) 0.6288(3) 0.6383(2) 0.0320(8) Uani 1 1 d . .
H9 H 0.478896 0.616798 0.670224 0.038 Uiso 1 1 calc R U
C10 C 0.7740(6) 0.8183(4) 0.9190(3) 0.0474(11) Uani 1 1 d . .
H10A H 0.866722 0.866085 0.957840 0.057 Uiso 1 1 calc R U
H10B H 0.766860 0.743183 0.946167 0.057 Uiso 1 1 calc R U
H10C H 0.626725 0.850097 0.915733 0.057 Uiso 1 1 calc R U
C11 C 0.8959(8) 0.9272(3) 0.7786(3) 0.0501(10) Uani 1 1 d . .
H11A H 0.754301 0.965447 0.779053 0.060 Uiso 1 1 calc R U
H11B H 0.948305 0.920547 0.714397 0.060 Uiso 1 1 calc R U
H11C H 1.001274 0.970374 0.815329 0.060 Uiso 1 1 calc R U

loop_
_atom_site_aniso_label
_atom_site_aniso_U_11
_atom_site_aniso_U_22
_atom_site_aniso_U_33
_atom_site_aniso_U_23
_atom_site_aniso_U_13
_atom_site_aniso_U_12
Br7 0.0705(3) 0.0546(2) 0.0427(2) -0.01994(19) -0.0020(2) 0.0131(2)
N1 0.033(2) 0.091(3) 0.044(2) 0.0043(19) -0.0002(17) 0.014(2)
N3 0.0220(17) 0.0471(19) 0.0333(18) -0.0079(14) 0.0055(13) -0.0063(15)
C1 0.033(2) 0.051(2) 0.0284(19) -0.0038(16) 0.0000(18) -0.003(2)
C2 0.0219(18) 0.040(2) 0.0325(17) -0.0074(14) 0.0005(18) 0.0030(18)
C4 0.0257(19) 0.025(2) 0.031(2) 0.0005(15) 0.0004(16) 0.0024(16)
C5 0.0242(18) 0.0263(19) 0.035(2) -0.0018(15) 0.0001(15) -0.0019(14)
C6 0.0327(19) 0.028(2) 0.033(2) 0.0038(16) 0.0012(16) 0.0047(17)
C7 0.042(2) 0.0260(19) 0.0296(18) -0.0020(15) -0.0010(17) 0.0083(17)
C8 0.037(2) 0.0294(19) 0.042(2) -0.0037(15) -0.0084(18) -0.0029(17)
C9 0.0244(17) 0.0320(19) 0.040(2) 0.0029(14) 0.0024(18) -0.0044(18)
C10 0.036(2) 0.067(3) 0.039(2) -0.0190(19) 0.0035(17) 0.001(2)
C11 0.052(2) 0.037(2) 0.061(2) -0.0116(18) -0.002(2) 0.002(2)

loop_
_atom_type_symbol
_atom_type_description
_atom_type_scat_dispersion_real
_atom_type_scat_dispersion_imag
_atom_type_scat_source
C C 0.0033 0.0016
;
International Tables for Crystallography
(Vol. C, Tables 4.2.6.8 and 6.1.1.4)
;
H H 0.0000 0.0000
;
International Tables for Crystallography
(Vol. C, Table 6.1.1.4)
;
Br Br -0.2901 2.4595
;
International Tables for Crystallography
(Vol. C, Tables 4.2.6.8 and 6.1.1.4)
;
N N 0.0061 0.0033
;
International Tables for Crystallography
(Vol. C, Tables 4.2.6.8 and 6.1.1.4)
;

loop_
_geom_angle_atom_site_label_1
_geom_angle_atom_site_label_2
_geom_angle_atom_site_label_3
_geom_angle
C4 N3 C2 127.4(3)
C4 N3 H3 117(2)
C2 N3 H3 116(2)
N1 C1 C2 178.6(4)
N3 C2 C1 109.2(3)
N3 C2 C11 112.9(3)
C1 C2 C11 109.4(3)
N3 C2 C10 107.5(3)
C1 C2 C10 106.9(3)
C11 C2 C10 110.8(3)
N3 C4 C9 118.3(3)
N3 C4 C5 124.0(3)
C9 C4 C5 117.6(3)
C6 C5 C4 120.7(3)
C6 C5 H5 119.6
C4 C5 H5 119.6
C7 C6 C5 119.8(3)
C7 C6 H6 120.1
C5 C6 H6 120.1
C6 C7 C8 121.0(3)
C6 C7 Br7 119.4(3)
C8 C7 Br7 119.6(3)
C9 C8 C7 118.9(4)
C9 C8 H8 120.5
C7 C8 H8 120.5
C8 C9 C4 121.9(3)
C8 C9 H9 119.0
C4 C9 H9 119.0
C2 C10 H10A 109.5
C2 C10 H10B 109.5
H10A C10 H10B 109.5
C2 C10 H10C 109.5
H10A C10 H10C 109.5
H10B C10 H10C 109.5
C2 C11 H11A 109.5
C2 C11 H11B 109.5
H11A C11 H11B 109.5
C2 C11 H11C 109.5
H11A C11 H11C 109.5
H11B C11 H11C 109.5

loop_
_geom_bond_atom_site_label_1
_geom_bond_atom_site_label_2
_geom_bond_distance
Br7 C7 1.900(3)
N1 C1 1.128(5)
N3 C4 1.380(4)
N3 C2 1.440(4)
N3 H3 0.90(2)
C1 C2 1.497(6)
C2 C11 1.522(5)
C2 C10 1.532(5)
C4 C9 1.393(5)
C4 C5 1.395(4)
C5 C6 1.389(5)
C5 H5 0.9500
C6 C7 1.366(5)
C6 H6 0.9500
C7 C8 1.382(5)
C8 C9 1.377(5)
C8 H8 0.9500
C9 H9 0.9500
C10 H10A 0.9800
C10 H10B 0.9800
C10 H10C 0.9800
C11 H11A 0.9800
C11 H11B 0.9800
C11 H11C 0.9800

loop_
_geom_hbond_atom_site_label_D
_geom_hbond_atom_site_label_H
_geom_hbond_atom_site_label_A
_geom_hbond_distance_DH
_geom_hbond_distance_HA
_geom_hbond_distance_DA
_geom_hbond_angle_DHA
_geom_hbond_site_symmetry_A
_geom_hbond_publ_flag
N3 H3 N1 0.90(2) 2.19(2) 3.076(4) 170(3) 1_455 yes

loop_
_geom_torsion_atom_site_label_1
_geom_torsion_atom_site_label_2
_geom_torsion_atom_site_label_3
_geom_torsion_atom_site_label_4
_geom_torsion
C4 N3 C2 C1 -54.2(4)
C4 N3 C2 C11 67.8(5)
C4 N3 C2 C10 -169.8(3)
C2 N3 C4 C9 -179.6(3)
C2 N3 C4 C5 2.4(5)
N3 C4 C5 C6 176.9(3)
C9 C4 C5 C6 -1.1(5)
C4 C5 C6 C7 -0.2(5)
C5 C6 C7 C8 1.5(5)
C5 C6 C7 Br7 -179.2(3)
C6 C7 C8 C9 -1.6(5)
Br7 C7 C8 C9 179.2(2)
C7 C8 C9 C4 0.2(5)
N3 C4 C9 C8 -177.0(3)
C5 C4 C9 C8 1.0(5)
